data_4315363
loop_
_publ_author_name
'Emiliano Tamanini'
'Kevin Flavin'
'Majid Motevalli'
'Silvia Piperno'
'Levi A. Gheber'
'Matthew H. Todd'
'Michael Watkinson'

_publ_section_title
;
 Cyclam-Based "Clickates": Homogeneous and Heterogeneous Fluorescent
 Sensors for Zn(II)
;
_journal_name_full 'Inorganic Chemistry'
_journal_page_first 3789
_journal_page_last 3800
_journal_paper_doi 10.1021/ic901939x
_journal_volume 49
_journal_year 2010
_chemical_formula_moiety 'C30 H42 Cl2 Mg N10 O8'
_chemical_formula_sum 'C30 H42 Cl2 Mg N10 O8'
_chemical_formula_weight 765.95
_chemical_name_systematic
;
 ?
;
_space_group_IT_number 14
_symmetry_cell_setting monoclinic
_symmetry_Int_Tables_number 14
_symmetry_space_group_name_Hall '-P 2yn'
_symmetry_space_group_name_H-M 'P 1 21/n 1'
_atom_sites_solution_hydrogens geom
_atom_sites_solution_primary direct
_atom_sites_solution_secondary difmap
_audit_creation_method SHELXL-97
_cell_angle_alpha 90.00
_cell_angle_beta 114.8520(10)
_cell_angle_gamma 90.00
_cell_formula_units_Z 2
_cell_length_a 10.2800(3)
_cell_length_b 16.8608(5)
_cell_length_c 11.0033(2)
_cell_measurement_reflns_used 10173
_cell_measurement_temperature 120(2)
_cell_measurement_theta_max 27.48
_cell_measurement_theta_min 2.91
_cell_volume 1730.58(8)
_computing_cell_refinement 'DENZO (Otwinowski & Minor, 1997) & COLLECT (Hooft, R.W.W., 1998)'
_computing_data_collection 'COLLECT (Hooft, R.W.W., 1998)'
_computing_data_reduction 'DENZO (Otwinowski & Minor, 1997) & COLLECT (Hooft, R.W.W., 1998)'
_computing_molecular_graphics 'Ortep-3 for Windows (Farrugia, 1997) &PLUTON  (Spek,A.L.,1990)'
_computing_publication_material 'WinGX publication routines (Farrugia, 1999)'
_computing_structure_refinement 'SHELXL-97 (Sheldrick, 1997b)'
_computing_structure_solution 'SHELXS-97 (Sheldrick, 1997)'
_diffrn_ambient_temperature 120(2)
_diffrn_detector_area_resol_mean 9.091
_diffrn_measured_fraction_theta_full 0.992
_diffrn_measured_fraction_theta_max 0.992
_diffrn_measurement_device_type 'Bruker-Nonius Roper CCD camera on \k-goniostat'
_diffrn_measurement_method '\f & \w scans'
_diffrn_radiation_monochromator graphite
_diffrn_radiation_source 'Bruker-Nonius FR591 rotating anode'
_diffrn_radiation_type MoK\a
_diffrn_radiation_wavelength 0.71073
_diffrn_reflns_av_R_equivalents 0.0466
_diffrn_reflns_av_sigmaI/netI 0.0420
_diffrn_reflns_limit_h_max 13
_diffrn_reflns_limit_h_min -13
_diffrn_reflns_limit_k_max 21
_diffrn_reflns_limit_k_min -21
_diffrn_reflns_limit_l_max 14
_diffrn_reflns_limit_l_min -14
_diffrn_reflns_number 19777
_diffrn_reflns_theta_full 27.53
_diffrn_reflns_theta_max 27.53
_diffrn_reflns_theta_min 3.16
_exptl_absorpt_coefficient_mu 0.271
_exptl_absorpt_correction_T_max 0.9630
_exptl_absorpt_correction_T_min 0.8629
_exptl_absorpt_correction_type multi-scan
_exptl_absorpt_process_details 'SADABS 2007/2 (Sheldrick, G.M., 2007)'
_exptl_crystal_colour colourless
_exptl_crystal_density_diffrn 1.470
_exptl_crystal_density_method 'not measured'
_exptl_crystal_description block
_exptl_crystal_F_000 804
_exptl_crystal_size_max 0.56
_exptl_crystal_size_mid 0.24
_exptl_crystal_size_min 0.14
_refine_diff_density_max 0.554
_refine_diff_density_min -0.636
_refine_diff_density_rms 0.068
_refine_ls_extinction_method none
_refine_ls_goodness_of_fit_ref 1.060
_refine_ls_hydrogen_treatment constr
_refine_ls_matrix_type full
_refine_ls_number_parameters 220
_refine_ls_number_reflns 3957
_refine_ls_number_restraints 0
_refine_ls_restrained_S_all 1.060
_refine_ls_R_factor_all 0.0706
_refine_ls_R_factor_gt 0.0531
_refine_ls_shift/su_max 0.000
_refine_ls_shift/su_mean 0.000
_refine_ls_structure_factor_coef Fsqd
_refine_ls_weighting_details 'calc w=1/[\s^2^(Fo^2^)+(0.0524P)^2^+2.1524P] where P=(Fo^2^+2Fc^2^)/3'
_refine_ls_weighting_scheme calc
_refine_ls_wR_factor_gt 0.1254
_refine_ls_wR_factor_ref 0.1332
_reflns_number_gt 3163
_reflns_number_total 3957
_reflns_threshold_expression >2sigma(I)
_cod_data_source_file ic901939x_si_005.cif
_cod_data_source_block et559
_cod_depositor_comments
;
The following automatic conversions were performed:

'_exptl_absorpt_correction_type' value 'Multi-scan' changed to
'multi-scan' according to the built-in table from CIF Core dictionary
named 'cif_core.dic' version 2.4.1 from 2010-06-29.

Automatic conversion script
Id: cif_fix_values 1646 2011-03-28 12:23:43Z adriana 
;
_cod_database_code 4315363

loop_
_symmetry_equiv_pos_as_xyz
'x, y, z'
'-x+1/2, y+1/2, -z+1/2'
'-x, -y, -z'
'x-1/2, -y-1/2, z-1/2'

loop_
_atom_site_label
_atom_site_type_symbol
_atom_site_fract_x
_atom_site_fract_y
_atom_site_fract_z
_atom_site_U_iso_or_equiv
_atom_site_adp_type
_atom_site_occupancy
_atom_site_symmetry_multiplicity
_atom_site_calc_flag
_atom_site_refinement_flags
_atom_site_disorder_assembly
_atom_site_disorder_group
C1 C 0.0139(2) 0.65424(13) 0.0987(2) 0.0205(5) Uani 1 1 d . . .
H1A H -0.0161 0.6837 0.0134 0.025 Uiso 1 1 calc R . .
H1B H 0.0559 0.6926 0.1733 0.025 Uiso 1 1 calc R . .
C2 C -0.1154(3) 0.61434(14) 0.1051(2) 0.0212(5) Uani 1 1 d . . .
H2A H -0.0843 0.5839 0.1896 0.025 Uiso 1 1 calc R . .
H2B H -0.1841 0.6554 0.1054 0.025 Uiso 1 1 calc R . .
C3 C -0.2883(2) 0.50766(14) 0.0163(2) 0.0204(5) Uani 1 1 d . . .
H3A H -0.3694 0.5398 0.0153 0.024 Uiso 1 1 calc R . .
H3B H -0.2384 0.4845 0.1069 0.024 Uiso 1 1 calc R . .
C4 C -0.3477(3) 0.44032(15) -0.0853(2) 0.0241(5) Uani 1 1 d . . .
H4A H -0.4292 0.4157 -0.0737 0.029 Uiso 1 1 calc R . .
H4B H -0.3858 0.4633 -0.1765 0.029 Uiso 1 1 calc R . .
C5 C -0.2407(3) 0.37541(14) -0.0761(2) 0.0223(5) Uani 1 1 d . . .
H5A H -0.1992 0.3531 0.0156 0.027 Uiso 1 1 calc R . .
H5B H -0.2912 0.3321 -0.1391 0.027 Uiso 1 1 calc R . .
C6 C -0.2617(2) 0.60631(14) -0.1362(2) 0.0205(5) Uani 1 1 d . . .
H6A H -0.2591 0.6634 -0.1145 0.025 Uiso 1 1 calc R . .
H6B H -0.3634 0.5898 -0.1804 0.025 Uiso 1 1 calc R . .
C7 C -0.1931(2) 0.59416(13) -0.2309(2) 0.0163(4) Uani 1 1 d . . .
C8 C -0.2494(3) 0.60310(14) -0.3678(2) 0.0228(5) Uani 1 1 d . . .
H8 H -0.3443 0.6183 -0.4261 0.027 Uiso 1 1 calc R . .
C9 C -0.1420(3) 0.58156(14) -0.5352(2) 0.0229(5) Uani 1 1 d . . .
H9A H -0.2087 0.5393 -0.5878 0.027 Uiso 1 1 calc R . .
H9B H -0.0449 0.5677 -0.5265 0.027 Uiso 1 1 calc R . .
C10 C -0.18781(14) 0.65974(7) -0.60875(13) 0.0179(5) Uani 1 1 d G . .
C11 C -0.08484(11) 0.71437(8) -0.60481(14) 0.0193(5) Uani 1 1 d G . .
H11 H 0.0140 0.7030 -0.5548 0.023 Uiso 1 1 calc R . .
C12 C -0.12656(13) 0.78561(7) -0.67400(15) 0.0229(5) Uani 1 1 d G . .
H12 H -0.0562 0.8230 -0.6713 0.028 Uiso 1 1 calc R . .
C13 C -0.27124(15) 0.80223(7) -0.74713(14) 0.0229(5) Uani 1 1 d G . .
H13 H -0.2997 0.8509 -0.7944 0.027 Uiso 1 1 calc R . .
C14 C -0.37420(11) 0.74760(9) -0.75107(14) 0.0247(5) Uani 1 1 d G . .
H14 H -0.4731 0.7590 -0.8011 0.030 Uiso 1 1 calc R . .
C15 C -0.33249(13) 0.67636(8) -0.68188(14) 0.0208(5) Uani 1 1 d G . .
H15 H -0.4029 0.6390 -0.6846 0.025 Uiso 1 1 calc R . .
N1 N 0.1231(2) 0.59354(11) 0.10828(18) 0.0189(4) Uani 1 1 d . . .
H1 H 0.1657 0.5772 0.1972 0.023 Uiso 1 1 calc R . .
N2 N -0.1880(2) 0.56022(11) -0.00961(17) 0.0173(4) Uani 1 1 d . . .
N3 N -0.0546(2) 0.57119(11) -0.18892(17) 0.0183(4) Uani 1 1 d . . .
N4 N -0.0228(2) 0.56533(11) -0.29345(18) 0.0191(4) Uani 1 1 d . . .
N5 N -0.1408(2) 0.58552(11) -0.40094(17) 0.0175(4) Uani 1 1 d . . .
Mg1 Mg 0.0000 0.5000 0.0000 0.0150(2) Uani 1 2 d S . .
Cl1 Cl 0.17385(6) 0.11842(4) 0.02462(6) 0.02781(17) Uani 1 1 d . . .
O1 O 0.3160(2) 0.08829(12) 0.0954(2) 0.0396(5) Uani 1 1 d . . .
O2 O 0.1861(4) 0.20143(14) 0.0058(3) 0.0789(10) Uani 1 1 d . . .
O3 O 0.1060(2) 0.07919(15) -0.10222(19) 0.0471(6) Uani 1 1 d . . .
O4 O 0.0977(3) 0.1031(2) 0.1044(2) 0.0786(10) Uani 1 1 d . . .

loop_
_atom_site_aniso_label
_atom_site_aniso_U_11
_atom_site_aniso_U_22
_atom_site_aniso_U_33
_atom_site_aniso_U_23
_atom_site_aniso_U_13
_atom_site_aniso_U_12
C1 0.0228(11) 0.0196(11) 0.0184(10) -0.0002(9) 0.0080(9) 0.0021(10)
C2 0.0227(12) 0.0269(12) 0.0143(10) 0.0005(9) 0.0081(9) 0.0053(10)
C3 0.0157(11) 0.0303(12) 0.0167(10) -0.0024(9) 0.0084(9) 0.0015(9)
C4 0.0187(11) 0.0342(13) 0.0210(11) -0.0042(10) 0.0098(9) -0.0039(10)
C5 0.0227(12) 0.0255(12) 0.0201(11) -0.0010(9) 0.0104(10) -0.0056(10)
C6 0.0178(11) 0.0271(12) 0.0153(10) 0.0034(9) 0.0056(9) 0.0090(10)
C7 0.0172(10) 0.0171(10) 0.0132(9) 0.0019(8) 0.0051(8) 0.0023(8)
C8 0.0217(12) 0.0303(12) 0.0138(10) 0.0034(9) 0.0050(9) 0.0091(10)
C9 0.0342(13) 0.0219(11) 0.0138(10) 0.0014(9) 0.0113(10) 0.0040(10)
C10 0.0253(12) 0.0185(11) 0.0102(9) -0.0003(8) 0.0078(9) 0.0018(9)
C11 0.0181(11) 0.0257(12) 0.0136(10) -0.0003(9) 0.0061(9) 0.0025(9)
C12 0.0266(13) 0.0223(11) 0.0241(11) -0.0010(9) 0.0148(10) -0.0051(10)
C13 0.0275(13) 0.0224(11) 0.0215(11) 0.0057(9) 0.0130(10) 0.0054(10)
C14 0.0183(11) 0.0353(14) 0.0201(11) 0.0065(10) 0.0076(9) 0.0034(10)
C15 0.0196(11) 0.0251(11) 0.0161(10) 0.0005(9) 0.0058(9) -0.0057(9)
N1 0.0193(10) 0.0201(9) 0.0168(9) 0.0009(7) 0.0071(8) -0.0017(8)
N2 0.0157(9) 0.0244(10) 0.0119(8) 0.0006(7) 0.0059(7) 0.0039(8)
N3 0.0175(9) 0.0238(10) 0.0136(8) 0.0003(7) 0.0064(7) 0.0024(8)
N4 0.0189(9) 0.0229(10) 0.0142(8) 0.0006(7) 0.0057(7) -0.0011(8)
N5 0.0217(10) 0.0181(9) 0.0128(8) 0.0036(7) 0.0074(7) 0.0028(8)
Mg1 0.0142(5) 0.0176(5) 0.0121(5) 0.0002(4) 0.0045(4) 0.0014(4)
Cl1 0.0231(3) 0.0386(4) 0.0229(3) 0.0109(2) 0.0107(2) 0.0078(3)
O1 0.0242(10) 0.0393(11) 0.0427(11) -0.0076(9) 0.0018(9) 0.0056(8)
O2 0.147(3) 0.0327(12) 0.0650(17) 0.0184(12) 0.0524(19) 0.0409(16)
O3 0.0315(11) 0.0802(17) 0.0238(9) 0.0033(10) 0.0059(8) -0.0114(11)
O4 0.0347(12) 0.180(3) 0.0283(11) 0.0045(15) 0.0204(10) -0.0184(16)

loop_
_atom_type_symbol
_atom_type_description
_atom_type_scat_dispersion_real
_atom_type_scat_dispersion_imag
_atom_type_scat_source
C C 0.0033 0.0016 'International Tables Vol C Tables 4.2.6.8 and 6.1.1.4'
H H 0.0000 0.0000 'International Tables Vol C Tables 4.2.6.8 and 6.1.1.4'
N N 0.0061 0.0033 'International Tables Vol C Tables 4.2.6.8 and 6.1.1.4'
Mg Mg 0.0486 0.0363 'International Tables Vol C Tables 4.2.6.8 and 6.1.1.4'
Cl Cl 0.1484 0.1585 'International Tables Vol C Tables 4.2.6.8 and 6.1.1.4'
O O 0.0106 0.0060 'International Tables Vol C Tables 4.2.6.8 and 6.1.1.4'

loop_
_geom_angle_atom_site_label_1
_geom_angle_atom_site_label_2
_geom_angle_atom_site_label_3
_geom_angle
_geom_angle_site_symmetry_1
_geom_angle_site_symmetry_3
_geom_angle_publ_flag
N1 C1 C2 109.95(18) . . ?
N1 C1 Mg1 45.84(10) . . ?
C2 C1 Mg1 72.74(12) . . ?
N1 C1 H1A 109.7 . . ?
C2 C1 H1A 109.7 . . ?
Mg1 C1 H1A 98.8 . . ?
N1 C1 H1B 109.7 . . ?
C2 C1 H1B 109.7 . . ?
Mg1 C1 H1B 149.5 . . ?
H1A C1 H1B 108.2 . . ?
N2 C2 C1 111.78(18) . . ?
N2 C2 Mg1 50.45(10) . . ?
C1 C2 Mg1 75.58(12) . . ?
N2 C2 H2A 109.3 . . ?
C1 C2 H2A 109.3 . . ?
Mg1 C2 H2A 90.3 . . ?
N2 C2 H2B 109.3 . . ?
C1 C2 H2B 109.3 . . ?
Mg1 C2 H2B 157.4 . . ?
H2A C2 H2B 107.9 . . ?
N2 C3 C4 113.68(18) . . ?
N2 C3 H3A 108.8 . . ?
C4 C3 H3A 108.8 . . ?
N2 C3 H3B 108.8 . . ?
C4 C3 H3B 108.8 . . ?
H3A C3 H3B 107.7 . . ?
C5 C4 C3 115.39(19) . . ?
C5 C4 H4A 108.4 . . ?
C3 C4 H4A 108.4 . . ?
C5 C4 H4B 108.4 . . ?
C3 C4 H4B 108.4 . . ?
H4A C4 H4B 107.5 . . ?
N1 C5 C4 111.50(19) 3_565 . ?
N1 C5 H5A 109.3 3_565 . ?
C4 C5 H5A 109.3 . . ?
N1 C5 H5B 109.3 3_565 . ?
C4 C5 H5B 109.3 . . ?
H5A C5 H5B 108.0 . . ?
N2 C6 C7 112.04(17) . . ?
N2 C6 H6A 109.2 . . ?
C7 C6 H6A 109.2 . . ?
N2 C6 H6B 109.2 . . ?
C7 C6 H6B 109.2 . . ?
H6A C6 H6B 107.9 . . ?
N3 C7 C8 107.62(19) . . ?
N3 C7 C6 122.44(18) . . ?
C8 C7 C6 129.9(2) . . ?
N5 C8 C7 104.9(2) . . ?
N5 C8 H8 127.5 . . ?
C7 C8 H8 127.5 . . ?
N5 C9 C10 111.47(17) . . ?
N5 C9 H9A 109.3 . . ?
C10 C9 H9A 109.3 . . ?
N5 C9 H9B 109.3 . . ?
C10 C9 H9B 109.3 . . ?
H9A C9 H9B 108.0 . . ?
C11 C10 C15 120.0 . . ?
C11 C10 C9 119.91(13) . . ?
C15 C10 C9 120.08(13) . . ?
C12 C11 C10 120.0 . . ?
C12 C11 H11 120.0 . . ?
C10 C11 H11 120.0 . . ?
C11 C12 C13 120.0 . . ?
C11 C12 H12 120.0 . . ?
C13 C12 H12 120.0 . . ?
C12 C13 C14 120.0 . . ?
C12 C13 H13 120.0 . . ?
C14 C13 H13 120.0 . . ?
C15 C14 C13 120.0 . . ?
C15 C14 H14 120.0 . . ?
C13 C14 H14 120.0 . . ?
C14 C15 C10 120.0 . . ?
C14 C15 H15 120.0 . . ?
C10 C15 H15 120.0 . . ?
C5 N1 C1 113.85(18) 3_565 . ?
C5 N1 Mg1 119.62(14) 3_565 . ?
C1 N1 Mg1 102.90(13) . . ?
C5 N1 H1 106.5 3_565 . ?
C1 N1 H1 106.5 . . ?
Mg1 N1 H1 106.5 . . ?
C3 N2 C2 110.38(17) . . ?
C3 N2 C6 111.77(17) . . ?
C2 N2 C6 110.55(18) . . ?
C3 N2 Mg1 113.23(14) . . ?
C2 N2 Mg1 97.42(13) . . ?
C6 N2 Mg1 112.65(13) . . ?
N4 N3 C7 109.42(17) . . ?
N4 N3 Mg1 134.68(15) . . ?
C7 N3 Mg1 106.54(13) . . ?
N3 N4 N5 106.64(18) . . ?
N4 N5 C8 111.40(18) . . ?
N4 N5 C9 119.90(19) . . ?
C8 N5 C9 128.58(19) . . ?
N1 Mg1 N1 180.00(7) 3_565 . ?
N1 Mg1 N2 90.69(7) 3_565 . ?
N1 Mg1 N2 89.31(7) . . ?
N1 Mg1 N2 89.31(7) 3_565 3_565 ?
N1 Mg1 N2 90.69(7) . 3_565 ?
N2 Mg1 N2 180.0 . 3_565 ?
N1 Mg1 N3 88.86(7) 3_565 3_565 ?
N1 Mg1 N3 91.14(7) . 3_565 ?
N2 Mg1 N3 99.63(7) . 3_565 ?
N2 Mg1 N3 80.37(7) 3_565 3_565 ?
N1 Mg1 N3 91.14(7) 3_565 . ?
N1 Mg1 N3 88.86(7) . . ?
N2 Mg1 N3 80.37(7) . . ?
N2 Mg1 N3 99.63(7) 3_565 . ?
N3 Mg1 N3 180.00(8) 3_565 . ?
N1 Mg1 C2 120.62(7) 3_565 . ?
N1 Mg1 C2 59.38(7) . . ?
N2 Mg1 C2 32.13(7) . . ?
N2 Mg1 C2 147.87(7) 3_565 . ?
N3 Mg1 C2 88.28(7) 3_565 . ?
N3 Mg1 C2 91.72(7) . . ?
N1 Mg1 C2 59.38(7) 3_565 3_565 ?
N1 Mg1 C2 120.62(7) . 3_565 ?
N2 Mg1 C2 147.87(7) . 3_565 ?
N2 Mg1 C2 32.13(7) 3_565 3_565 ?
N3 Mg1 C2 91.72(7) 3_565 3_565 ?
N3 Mg1 C2 88.28(7) . 3_565 ?
C2 Mg1 C2 180.00(8) . 3_565 ?
N1 Mg1 C1 31.26(7) 3_565 3_565 ?
N1 Mg1 C1 148.74(7) . 3_565 ?
N2 Mg1 C1 121.50(7) . 3_565 ?
N2 Mg1 C1 58.50(7) 3_565 3_565 ?
N3 Mg1 C1 79.38(7) 3_565 3_565 ?
N3 Mg1 C1 100.63(7) . 3_565 ?
C2 Mg1 C1 148.32(7) . 3_565 ?
C2 Mg1 C1 31.68(7) 3_565 3_565 ?
N1 Mg1 C1 148.74(7) 3_565 . ?
N1 Mg1 C1 31.26(7) . . ?
N2 Mg1 C1 58.50(7) . . ?
N2 Mg1 C1 121.50(7) 3_565 . ?
N3 Mg1 C1 100.63(7) 3_565 . ?
N3 Mg1 C1 79.37(7) . . ?
C2 Mg1 C1 31.68(7) . . ?
C2 Mg1 C1 148.32(7) 3_565 . ?
C1 Mg1 C1 180.0 3_565 . ?
O4 Cl1 O2 111.8(2) . . ?
O4 Cl1 O1 107.47(15) . . ?
O2 Cl1 O1 107.16(17) . . ?
O4 Cl1 O3 110.36(15) . . ?
O2 Cl1 O3 110.34(15) . . ?
O1 Cl1 O3 109.55(13) . . ?

loop_
_geom_bond_atom_site_label_1
_geom_bond_atom_site_label_2
_geom_bond_distance
_geom_bond_site_symmetry_2
_geom_bond_publ_flag
C1 N1 1.490(3) . ?
C1 C2 1.518(3) . ?
C1 Mg1 2.799(2) . ?
C1 H1A 0.9900 . ?
C1 H1B 0.9900 . ?
C2 N2 1.480(3) . ?
C2 Mg1 2.760(2) . ?
C2 H2A 0.9900 . ?
C2 H2B 0.9900 . ?
C3 N2 1.476(3) . ?
C3 C4 1.529(3) . ?
C3 H3A 0.9900 . ?
C3 H3B 0.9900 . ?
C4 C5 1.525(3) . ?
C4 H4A 0.9900 . ?
C4 H4B 0.9900 . ?
C5 N1 1.490(3) 3_565 ?
C5 H5A 0.9900 . ?
C5 H5B 0.9900 . ?
C6 N2 1.494(3) . ?
C6 C7 1.497(3) . ?
C6 H6A 0.9900 . ?
C6 H6B 0.9900 . ?
C7 N3 1.355(3) . ?
C7 C8 1.376(3) . ?
C8 N5 1.345(3) . ?
C8 H8 0.9500 . ?
C9 N5 1.473(3) . ?
C9 C10 1.515(2) . ?
C9 H9A 0.9900 . ?
C9 H9B 0.9900 . ?
C10 C11 1.3900 . ?
C10 C15 1.3900 . ?
C11 C12 1.3900 . ?
C11 H11 0.9500 . ?
C12 C13 1.3900 . ?
C12 H12 0.9500 . ?
C13 C14 1.3900 . ?
C13 H13 0.9500 . ?
C14 C15 1.3900 . ?
C14 H14 0.9500 . ?
C15 H15 0.9500 . ?
N1 C5 1.490(3) 3_565 ?
N1 Mg1 2.0595(18) . ?
N1 H1 0.9300 . ?
N2 Mg1 2.1458(18) . ?
N3 N4 1.325(3) . ?
N3 Mg1 2.2575(18) . ?
N4 N5 1.334(3) . ?
Mg1 N1 2.0595(18) 3_565 ?
Mg1 N2 2.1458(18) 3_565 ?
Mg1 N3 2.2575(18) 3_565 ?
Mg1 C2 2.760(2) 3_565 ?
Mg1 C1 2.799(2) 3_565 ?
Cl1 O4 1.424(2) . ?
Cl1 O2 1.428(3) . ?
Cl1 O1 1.430(2) . ?
Cl1 O3 1.433(2) . ?

loop_
_geom_torsion_atom_site_label_1
_geom_torsion_atom_site_label_2
_geom_torsion_atom_site_label_3
_geom_torsion_atom_site_label_4
_geom_torsion
_geom_torsion_site_symmetry_1
_geom_torsion_site_symmetry_2
_geom_torsion_site_symmetry_3
_geom_torsion_site_symmetry_4
_geom_torsion_publ_flag
N1 C1 C2 N2 -63.1(2) . . . . ?
Mg1 C1 C2 N2 -35.84(15) . . . . ?
N1 C1 C2 Mg1 -27.26(14) . . . . ?
N2 C3 C4 C5 70.8(3) . . . . ?
C3 C4 C5 N1 -64.7(3) . . . 3_565 ?
N2 C6 C7 N3 -23.8(3) . . . . ?
N2 C6 C7 C8 156.6(2) . . . . ?
N3 C7 C8 N5 -0.5(3) . . . . ?
C6 C7 C8 N5 179.2(2) . . . . ?
N5 C9 C10 C11 95.03(19) . . . . ?
N5 C9 C10 C15 -86.0(2) . . . . ?
C15 C10 C11 C12 0.0 . . . . ?
C9 C10 C11 C12 178.97(15) . . . . ?
C10 C11 C12 C13 0.0 . . . . ?
C11 C12 C13 C14 0.0 . . . . ?
C12 C13 C14 C15 0.0 . . . . ?
C13 C14 C15 C10 0.0 . . . . ?
C11 C10 C15 C14 0.0 . . . . ?
C9 C10 C15 C14 -178.97(15) . . . . ?
C2 C1 N1 C5 168.54(18) . . . 3_565 ?
Mg1 C1 N1 C5 131.0(2) . . . 3_565 ?
C2 C1 N1 Mg1 37.58(19) . . . . ?
C4 C3 N2 C2 -169.71(19) . . . . ?
C4 C3 N2 C6 66.8(2) . . . . ?
C4 C3 N2 Mg1 -61.7(2) . . . . ?
C1 C2 N2 C3 165.54(18) . . . . ?
Mg1 C2 N2 C3 118.21(17) . . . . ?
C1 C2 N2 C6 -70.3(2) . . . . ?
Mg1 C2 N2 C6 -117.62(17) . . . . ?
C1 C2 N2 Mg1 47.34(19) . . . . ?
C7 C6 N2 C3 -124.3(2) . . . . ?
C7 C6 N2 C2 112.4(2) . . . . ?
C7 C6 N2 Mg1 4.5(2) . . . . ?
C8 C7 N3 N4 -0.1(3) . . . . ?
C6 C7 N3 N4 -179.9(2) . . . . ?
C8 C7 N3 Mg1 -152.09(16) . . . . ?
C6 C7 N3 Mg1 28.2(2) . . . . ?
C7 N3 N4 N5 0.7(2) . . . . ?
Mg1 N3 N4 N5 141.35(17) . . . . ?
N3 N4 N5 C8 -1.0(2) . . . . ?
N3 N4 N5 C9 -177.29(19) . . . . ?
C7 C8 N5 N4 0.9(3) . . . . ?
C7 C8 N5 C9 176.8(2) . . . . ?
C10 C9 N5 N4 -126.1(2) . . . . ?
C10 C9 N5 C8 58.3(3) . . . . ?
C5 N1 Mg1 N1 -10(21) 3_565 . . 3_565 ?
C1 N1 Mg1 N1 117(21) . . . 3_565 ?
C5 N1 Mg1 N2 -136.59(16) 3_565 . . . ?
C1 N1 Mg1 N2 -9.19(13) . . . . ?
C5 N1 Mg1 N2 43.41(16) 3_565 . . 3_565 ?
C1 N1 Mg1 N2 170.81(13) . . . 3_565 ?
C5 N1 Mg1 N3 123.79(16) 3_565 . . 3_565 ?
C1 N1 Mg1 N3 -108.81(13) . . . 3_565 ?
C5 N1 Mg1 N3 -56.21(16) 3_565 . . . ?
C1 N1 Mg1 N3 71.19(13) . . . . ?
C5 N1 Mg1 C2 -148.89(18) 3_565 . . . ?
C1 N1 Mg1 C2 -21.49(12) . . . . ?
C5 N1 Mg1 C2 31.11(18) 3_565 . . 3_565 ?
C1 N1 Mg1 C2 158.51(12) . . . 3_565 ?
C5 N1 Mg1 C1 52.6(2) 3_565 . . 3_565 ?
C1 N1 Mg1 C1 180.0 . . . 3_565 ?
C5 N1 Mg1 C1 -127.4(2) 3_565 . . . ?
C3 N2 Mg1 N1 43.86(14) . . . 3_565 ?
C2 N2 Mg1 N1 159.84(13) . . . 3_565 ?
C6 N2 Mg1 N1 -84.20(15) . . . 3_565 ?
C3 N2 Mg1 N1 -136.14(14) . . . . ?
C2 N2 Mg1 N1 -20.16(13) . . . . ?
C6 N2 Mg1 N1 95.80(15) . . . . ?
C3 N2 Mg1 N2 154(100) . . . 3_565 ?
C2 N2 Mg1 N2 -90(100) . . . 3_565 ?
C6 N2 Mg1 N2 26(100) . . . 3_565 ?
C3 N2 Mg1 N3 -45.10(14) . . . 3_565 ?
C2 N2 Mg1 N3 70.88(13) . . . 3_565 ?
C6 N2 Mg1 N3 -173.15(15) . . . 3_565 ?
C3 N2 Mg1 N3 134.90(14) . . . . ?
C2 N2 Mg1 N3 -109.12(13) . . . . ?
C6 N2 Mg1 N3 6.85(15) . . . . ?
C3 N2 Mg1 C2 -115.98(19) . . . . ?
C6 N2 Mg1 C2 116.0(2) . . . . ?
C3 N2 Mg1 C2 64.02(19) . . . 3_565 ?
C2 N2 Mg1 C2 180.0 . . . 3_565 ?
C6 N2 Mg1 C2 -64.0(2) . . . 3_565 ?
C3 N2 Mg1 C1 38.28(16) . . . 3_565 ?
C2 N2 Mg1 C1 154.26(12) . . . 3_565 ?
C6 N2 Mg1 C1 -89.78(16) . . . 3_565 ?
C3 N2 Mg1 C1 -141.72(16) . . . . ?
C2 N2 Mg1 C1 -25.74(12) . . . . ?
C6 N2 Mg1 C1 90.22(16) . . . . ?
N4 N3 Mg1 N1 -68.8(2) . . . 3_565 ?
C7 N3 Mg1 N1 72.63(15) . . . 3_565 ?
N4 N3 Mg1 N1 111.2(2) . . . . ?
C7 N3 Mg1 N1 -107.37(15) . . . . ?
N4 N3 Mg1 N2 -159.3(2) . . . . ?
C7 N3 Mg1 N2 -17.88(14) . . . . ?
N4 N3 Mg1 N2 20.7(2) . . . 3_565 ?
C7 N3 Mg1 N2 162.12(14) . . . 3_565 ?
N4 N3 Mg1 N3 82(100) . . . 3_565 ?
C7 N3 Mg1 N3 -136(100) . . . 3_565 ?
N4 N3 Mg1 C2 170.5(2) . . . . ?
C7 N3 Mg1 C2 -48.06(14) . . . . ?
N4 N3 Mg1 C2 -9.5(2) . . . 3_565 ?
C7 N3 Mg1 C2 131.94(14) . . . 3_565 ?
N4 N3 Mg1 C1 -38.8(2) . . . 3_565 ?
C7 N3 Mg1 C1 102.62(14) . . . 3_565 ?
N4 N3 Mg1 C1 141.2(2) . . . . ?
C7 N3 Mg1 C1 -77.38(14) . . . . ?
N2 C2 Mg1 N1 -23.61(15) . . . 3_565 ?
C1 C2 Mg1 N1 -158.77(12) . . . 3_565 ?
N2 C2 Mg1 N1 156.39(15) . . . . ?
C1 C2 Mg1 N1 21.23(12) . . . . ?
C1 C2 Mg1 N2 -135.16(19) . . . . ?
N2 C2 Mg1 N2 180.0 . . . 3_565 ?
C1 C2 Mg1 N2 44.84(19) . . . 3_565 ?
N2 C2 Mg1 N3 -111.26(13) . . . 3_565 ?
C1 C2 Mg1 N3 113.58(12) . . . 3_565 ?
N2 C2 Mg1 N3 68.74(13) . . . . ?
C1 C2 Mg1 N3 -66.42(12) . . . . ?
N2 C2 Mg1 C2 171(100) . . . 3_565 ?
C1 C2 Mg1 C2 36(100) . . . 3_565 ?
N2 C2 Mg1 C1 -44.84(19) . . . 3_565 ?
C1 C2 Mg1 C1 180.0 . . . 3_565 ?
N2 C2 Mg1 C1 135.16(19) . . . . ?
N1 C1 Mg1 N1 180.0 . . . 3_565 ?
C2 C1 Mg1 N1 36.89(19) . . . 3_565 ?
C2 C1 Mg1 N1 -143.11(19) . . . . ?
N1 C1 Mg1 N2 169.20(15) . . . . ?
C2 C1 Mg1 N2 26.09(11) . . . . ?
N1 C1 Mg1 N2 -10.80(15) . . . 3_565 ?
C2 C1 Mg1 N2 -153.91(11) . . . 3_565 ?
N1 C1 Mg1 N3 74.35(14) . . . 3_565 ?
C2 C1 Mg1 N3 -68.76(13) . . . 3_565 ?
N1 C1 Mg1 N3 -105.65(14) . . . . ?
C2 C1 Mg1 N3 111.24(13) . . . . ?
N1 C1 Mg1 C2 143.11(19) . . . . ?
N1 C1 Mg1 C2 -36.89(19) . . . 3_565 ?
C2 C1 Mg1 C2 180.0 . . . 3_565 ?
N1 C1 Mg1 C1 -61(46) . . . 3_565 ?
C2 C1 Mg1 C1 156(46) . . . 3_565 ?
